data_7235244
loop_
_publ_author_name
'Go\/ldyn, Mateusz'
'Larowska, Daria'
'Nowak, Weronika'
'Bartoszak-Adamska, El\.zbieta'

_publ_section_title
;
 Synthon hierarchy in theobromine cocrystals with hydroxybenzoic acids as
 coformers
;
_journal_name_full CrystEngComm
_journal_paper_doi 10.1039/C9CE01195A
_journal_year 2019
_chemical_formula_moiety 'C7 H9 N4 O2, C7 H5 O4, H2 O'
_chemical_formula_sum 'C14 H16 N4 O7'
_chemical_formula_weight 352.31
_chemical_name_common 'theobromine 2,6-dihydroxybenzoic acid monohydrate'
_chemical_name_systematic 'theobrominium 2,6-dihydroxybenzoate monohydrate'
_space_group_crystal_system monoclinic
_space_group_IT_number 14
_space_group_name_Hall '-P 2yn'
_space_group_name_H-M_alt 'P 1 21/n 1'
_atom_sites_solution_hydrogens difmap
_atom_sites_solution_primary dual
_audit_creation_date 2019-07-03
_audit_creation_method
;
Olex2 1.2
(compiled 2018.05.29 svn.r3508 for OlexSys, GUI svn.r5506)
;
_audit_update_record
;
2019-07-03 deposited with the CCDC.	2019-11-21 downloaded from the CCDC.
;
_cell_angle_alpha 90
_cell_angle_beta 115.911(3)
_cell_angle_gamma 90
_cell_formula_units_Z 4
_cell_length_a 15.2976(3)
_cell_length_b 6.84500(10)
_cell_length_c 15.9300(3)
_cell_measurement_reflns_used 4704
_cell_measurement_temperature 131.8(3)
_cell_measurement_theta_max 76.0290
_cell_measurement_theta_min 3.3430
_cell_volume 1500.38(6)
_computing_cell_refinement 'CrysAlisPro 1.171.39.46 (Rigaku OD, 2018)'
_computing_data_collection 'CrysAlisPro 1.171.39.46 (Rigaku OD, 2018)'
_computing_data_reduction 'CrysAlisPro 1.171.39.46 (Rigaku OD, 2018)'
_computing_molecular_graphics 'Olex2 (Dolomanov et al., 2009)'
_computing_publication_material 'Olex2 (Dolomanov et al., 2009)'
_computing_structure_refinement 'ShelXL (Sheldrick, 2015)'
_computing_structure_solution 'ShelXT (Sheldrick, 2015)'
_diffrn_ambient_environment N~2~
_diffrn_ambient_temperature 131.8(3)
_diffrn_detector 'CCD plate'
_diffrn_detector_area_resol_mean 10.5357
_diffrn_detector_type Atlas
_diffrn_measured_fraction_theta_full 0.999
_diffrn_measured_fraction_theta_max 0.972
_diffrn_measurement_details
;
List of Runs (angles in degrees, time in seconds):

  # Type    Start    End  Width  t~exp~   \w     \q     \k     \f   Frames
#--------------------------------------------------------------------------
  1  \w    -87.00  -6.00   1.00    2.00    --  -41.36 125.00-120.00   81
  2  \w      9.00 109.00   1.00    2.00    --   41.36  77.00 150.00  100
  3  \w     11.00  66.00   1.00    2.00    --   41.36 -37.00   0.00   55
  4  \w     31.00  57.00   1.00    5.50    --  112.00 -94.00 150.00   26
  5  \w     36.00  65.00   1.00    5.50    --  112.00 -30.00 -60.00   29
  6  \w     41.00  77.00   1.00    5.50    --  112.00 -45.00 150.00   36
  7  \w     36.00  69.00   1.00    5.50    --  112.00 -30.00 -30.00   33
  8  \w     40.00  72.00   1.00    5.50    --  112.00 -45.00-150.00   32
  9  \w     37.00  65.00   1.00    5.50    --  112.00 -30.00  30.00   28
 10  \w     67.00  96.00   1.00    5.50    --  112.00-111.00 -90.00   29
 11  \w     53.00 107.00   1.00    5.50    --  112.00-111.00 120.00   54
 12  \w     40.00  66.00   1.00    5.50    --  112.00 -30.00   0.00   26
 13  \w     39.00  65.00   1.00    5.50    --  112.00 -30.00 -90.00   26
 14  \w     53.00 105.00   1.00    5.50    --  112.00-111.00 -30.00   52
 15  \w     47.00  73.00   1.00    5.50    --  112.00 -45.00 120.00   26
 16  \w     42.00 113.00   1.00    5.50    --  112.00-111.00-180.00   71
 17  \w     59.00 157.00   1.00    5.50    --  112.00  15.00 -60.00   98
;
_diffrn_measurement_device 'four-circle diffractometer'
_diffrn_measurement_device_type 'SuperNova, Single source at offset/far, Atlas'
_diffrn_measurement_method '\w scans'
_diffrn_orient_matrix_type 'CrysAlisPro convention (1999,Acta A55,543-557)'
_diffrn_orient_matrix_UB_11 0.0163983000
_diffrn_orient_matrix_UB_12 0.2226759000
_diffrn_orient_matrix_UB_13 0.0073448000
_diffrn_orient_matrix_UB_21 0.0105379000
_diffrn_orient_matrix_UB_22 -0.0019951000
_diffrn_orient_matrix_UB_23 -0.0918692000
_diffrn_orient_matrix_UB_31 -0.1101877000
_diffrn_orient_matrix_UB_32 0.0331139000
_diffrn_orient_matrix_UB_33 -0.0554566000
_diffrn_radiation_monochromator mirror
_diffrn_radiation_probe x-ray
_diffrn_radiation_type CuK\a
_diffrn_radiation_wavelength 1.54184
_diffrn_reflns_av_R_equivalents 0.0188
_diffrn_reflns_av_unetI/netI 0.0234
_diffrn_reflns_Laue_measured_fraction_full 0.999
_diffrn_reflns_Laue_measured_fraction_max 0.972
_diffrn_reflns_limit_h_max 15
_diffrn_reflns_limit_h_min -19
_diffrn_reflns_limit_k_max 8
_diffrn_reflns_limit_k_min -8
_diffrn_reflns_limit_l_max 17
_diffrn_reflns_limit_l_min -19
_diffrn_reflns_number 6426
_diffrn_reflns_point_group_measured_fraction_full 0.999
_diffrn_reflns_point_group_measured_fraction_max 0.972
_diffrn_reflns_theta_full 67.684
_diffrn_reflns_theta_max 76.312
_diffrn_reflns_theta_min 3.342
_diffrn_source 'micro-focus sealed X-ray tube'
_diffrn_source_type 'SuperNova (Cu) X-ray Source'
_exptl_absorpt_coefficient_mu 1.090
_exptl_absorpt_correction_T_max 1.00000
_exptl_absorpt_correction_T_min 0.82140
_exptl_absorpt_correction_type multi-scan
_exptl_absorpt_process_details
;
CrysAlisPro 1.171.39.46 (Rigaku Oxford Diffraction, 2018)
Empirical absorption correction using spherical harmonics,
 implemented in SCALE3 ABSPACK scaling algorithm.
;
_exptl_crystal_colour 'clear light colourless'
_exptl_crystal_colour_lustre clear
_exptl_crystal_colour_modifier light
_exptl_crystal_colour_primary colourless
_exptl_crystal_density_diffrn 1.560
_exptl_crystal_description plate
_exptl_crystal_F_000 736
_exptl_crystal_preparation
'stoichometric ratio of thebromine and 2,6-dihydroxybenzoic acid (1:1) was dissolved in acetonitrile-water solution'
_exptl_crystal_recrystallization_method 'cocrystallization by slow evaporation from acetonitrile-water solution'
_exptl_crystal_size_max 0.3
_exptl_crystal_size_mid 0.12
_exptl_crystal_size_min 0.05
_refine_diff_density_max 0.249
_refine_diff_density_min -0.246
_refine_diff_density_rms 0.052
_refine_ls_extinction_method none
_refine_ls_goodness_of_fit_ref 1.075
_refine_ls_hydrogen_treatment refall
_refine_ls_matrix_type full
_refine_ls_number_parameters 290
_refine_ls_number_reflns 3062
_refine_ls_number_restraints 0
_refine_ls_restrained_S_all 1.075
_refine_ls_R_factor_all 0.0399
_refine_ls_R_factor_gt 0.0366
_refine_ls_shift/su_max 0.000
_refine_ls_shift/su_mean 0.000
_refine_ls_structure_factor_coef Fsqd
_refine_ls_weighting_details 'w=1/[\s^2^(Fo^2^)+(0.0591P)^2^+0.4660P] where P=(Fo^2^+2Fc^2^)/3'
_refine_ls_weighting_scheme calc
_refine_ls_wR_factor_gt 0.1018
_refine_ls_wR_factor_ref 0.1051
_reflns_Friedel_coverage 0.000
_reflns_number_gt 2766
_reflns_number_total 3062
_reflns_threshold_expression 'I > 2\s(I)'
_cod_data_source_file c9ce01195a2.cif
_cod_data_source_block tb-k26dhb-1-1b-odp
_cod_original_sg_symbol_H-M 'P 21/n'
_cod_database_code 7235244
_shelx_shelxl_version_number 2016/6
_chemical_oxdiff_formula 'C14 H14 N4 O6'
_chemical_oxdiff_usercomment '131.6 K, 0.05 x 0.12 x 0.30'
_shelx_space_group_comment
;
The symmetry employed for this shelxl refinement is uniquely defined
by the following loop, which should always be used as a source of
symmetry information in preference to the above space-group names.
They are only intended as comments.
;
_shelx_estimated_absorpt_t_max 0.948
_shelx_estimated_absorpt_t_min 0.736
_reflns_odcompleteness_completeness 99.94
_reflns_odcompleteness_iscentric 1
_reflns_odcompleteness_theta 69.95
_olex2_refinement_description
;
;
_olex2_date_sample_data_collection 2019-03-09
_olex2_exptl_crystal_mounting_method 'crystal was mounted on loop by glue'
_olex2_submission_original_sample_id TBR-26DHBA-WAT
_olex2_submission_special_instructions 'No special instructions were received'
_oxdiff_exptl_absorpt_empirical_details
;
Empirical correction (ABSPACK) includes:
- Absorption correction using spherical harmonics
- Frame scaling
;
_oxdiff_exptl_absorpt_empirical_full_max 1.249
_oxdiff_exptl_absorpt_empirical_full_min 0.738

loop_
_space_group_symop_operation_xyz
'x, y, z'
'-x+1/2, y+1/2, -z+1/2'
'-x, -y, -z'
'x-1/2, -y-1/2, z-1/2'

loop_
_atom_site_label
_atom_site_type_symbol
_atom_site_fract_x
_atom_site_fract_y
_atom_site_fract_z
_atom_site_U_iso_or_equiv
_atom_site_adp_type
_atom_site_occupancy
_atom_site_site_symmetry_order
_atom_site_calc_flag
O5 O 0.20213(7) 0.51116(15) 0.60112(7) 0.0228(2) Uani 1 1 d
O4 O 0.59261(7) 0.87320(16) 0.30377(7) 0.0259(2) Uani 1 1 d
O6 O 0.12547(7) 0.57452(16) 0.29194(7) 0.0258(2) Uani 1 1 d
O2 O 0.54756(7) 0.80061(16) 0.43689(7) 0.0242(2) Uani 1 1 d
O3 O 0.83141(7) 0.93069(17) 0.62415(7) 0.0283(2) Uani 1 1 d
O1 O 0.65891(7) 0.81568(17) 0.58435(7) 0.0275(2) Uani 1 1 d
N1 N 0.16874(8) 0.54115(17) 0.44724(8) 0.0201(2) Uani 1 1 d
N4 N 0.44182(8) 0.71235(17) 0.51947(7) 0.0197(2) Uani 1 1 d
N3 N 0.41007(8) 0.64502(17) 0.63822(7) 0.0191(2) Uani 1 1 d
N2 N 0.28228(8) 0.64496(17) 0.39362(7) 0.0194(2) Uani 1 1 d
O7 O -0.02286(8) 0.4482(2) 0.38925(8) 0.0445(4) Uani 1 1 d
C10 C 0.34732(9) 0.65351(19) 0.48488(9) 0.0180(3) Uani 1 1 d
C9 C 0.18799(9) 0.58587(19) 0.37206(9) 0.0198(3) Uani 1 1 d
C6 C 0.68379(9) 0.9146(2) 0.37030(9) 0.0200(3) Uani 1 1 d
C12 C 0.47739(9) 0.7064(2) 0.61300(9) 0.0209(3) Uani 1 1 d
C11 C 0.32598(9) 0.60925(19) 0.55747(9) 0.0182(3) Uani 1 1 d
C7 C 0.63496(10) 0.8340(2) 0.49910(9) 0.0204(3) Uani 1 1 d
C1 C 0.70743(9) 0.89714(19) 0.46606(9) 0.0191(3) Uani 1 1 d
C8 C 0.22990(9) 0.55001(19) 0.54192(9) 0.0185(3) Uani 1 1 d
C14 C 0.42350(10) 0.6207(2) 0.73479(9) 0.0244(3) Uani 1 1 d
C3 C 0.87157(10) 1.0049(2) 0.50098(10) 0.0250(3) Uani 1 1 d
C2 C 0.80363(10) 0.9431(2) 0.53135(9) 0.0211(3) Uani 1 1 d
C5 C 0.75191(10) 0.9754(2) 0.34014(10) 0.0238(3) Uani 1 1 d
C13 C 0.30964(10) 0.6989(2) 0.31927(9) 0.0255(3) Uani 1 1 d
C4 C 0.84518(10) 1.0211(2) 0.40669(10) 0.0257(3) Uani 1 1 d
H12 H 0.5408(14) 0.747(3) 0.6551(13) 0.028(4) Uiso 1 1 d
H3A H 0.9378(15) 1.037(3) 0.5481(14) 0.034(5) Uiso 1 1 d
H5 H 0.7334(13) 0.983(3) 0.2707(13) 0.026(4) Uiso 1 1 d
H4B H 0.8915(15) 1.071(3) 0.3830(14) 0.036(5) Uiso 1 1 d
H1 H 0.1044(17) 0.508(3) 0.4277(15) 0.040(5) Uiso 1 1 d
H7A H -0.0467(17) 0.427(3) 0.3255(17) 0.046(6) Uiso 1 1 d
H7B H -0.072(2) 0.473(4) 0.3996(18) 0.062(7) Uiso 1 1 d
H4A H 0.5549(18) 0.844(4) 0.3365(18) 0.058(7) Uiso 1 1 d
H3 H 0.7753(17) 0.885(3) 0.6237(16) 0.045(6) Uiso 1 1 d
H4 H 0.4854(19) 0.749(4) 0.4853(19) 0.072(8) Uiso 1 1 d
H13A H 0.3572(18) 0.606(4) 0.3165(16) 0.051(6) Uiso 1 1 d
H13B H 0.3421(15) 0.829(3) 0.3330(15) 0.039(5) Uiso 1 1 d
H13C H 0.2503(16) 0.701(3) 0.2597(16) 0.042(6) Uiso 1 1 d
H14A H 0.3727(16) 0.696(3) 0.7440(15) 0.042(5) Uiso 1 1 d
H14B H 0.4137(15) 0.486(3) 0.7465(14) 0.037(5) Uiso 1 1 d
H14C H 0.4849(18) 0.672(4) 0.7780(18) 0.055(7) Uiso 1 1 d

loop_
_atom_site_aniso_label
_atom_site_aniso_U_11
_atom_site_aniso_U_22
_atom_site_aniso_U_33
_atom_site_aniso_U_23
_atom_site_aniso_U_13
_atom_site_aniso_U_12
O5 0.0192(4) 0.0297(5) 0.0212(4) 0.0003(4) 0.0103(4) -0.0019(4)
O4 0.0181(4) 0.0398(6) 0.0184(5) 0.0007(4) 0.0068(4) -0.0032(4)
O6 0.0182(4) 0.0371(6) 0.0169(4) 0.0002(4) 0.0028(4) -0.0010(4)
O2 0.0179(4) 0.0339(5) 0.0211(5) 0.0010(4) 0.0088(4) -0.0031(4)
O3 0.0226(5) 0.0407(6) 0.0184(5) -0.0018(4) 0.0061(4) -0.0025(4)
O1 0.0255(5) 0.0392(6) 0.0185(5) 0.0008(4) 0.0104(4) -0.0037(4)
N1 0.0138(5) 0.0261(6) 0.0187(5) -0.0006(4) 0.0056(4) -0.0017(4)
N4 0.0156(5) 0.0248(6) 0.0177(5) 0.0000(4) 0.0064(4) -0.0014(4)
N3 0.0161(5) 0.0242(6) 0.0151(5) -0.0001(4) 0.0051(4) -0.0010(4)
N2 0.0165(5) 0.0257(6) 0.0151(5) 0.0009(4) 0.0061(4) -0.0001(4)
O7 0.0170(5) 0.0930(11) 0.0235(5) -0.0082(6) 0.0089(4) -0.0096(6)
C10 0.0153(6) 0.0190(6) 0.0183(6) -0.0004(5) 0.0060(5) 0.0007(5)
C9 0.0164(6) 0.0217(6) 0.0190(6) -0.0005(5) 0.0056(5) 0.0014(5)
C6 0.0175(6) 0.0222(6) 0.0192(6) 0.0005(5) 0.0069(5) 0.0017(5)
C12 0.0159(6) 0.0247(7) 0.0200(6) -0.0012(5) 0.0060(5) -0.0022(5)
C11 0.0159(6) 0.0210(6) 0.0157(6) -0.0009(5) 0.0050(5) 0.0000(5)
C7 0.0209(6) 0.0209(6) 0.0204(6) 0.0000(5) 0.0099(5) 0.0007(5)
C1 0.0172(6) 0.0198(6) 0.0208(6) 0.0004(5) 0.0089(5) 0.0012(5)
C8 0.0163(6) 0.0198(6) 0.0185(6) -0.0001(5) 0.0069(5) 0.0012(5)
C14 0.0221(6) 0.0340(8) 0.0158(6) 0.0002(5) 0.0070(5) -0.0035(6)
C3 0.0164(6) 0.0299(7) 0.0275(7) -0.0023(5) 0.0084(5) -0.0007(5)
C2 0.0196(6) 0.0227(6) 0.0198(6) -0.0008(5) 0.0074(5) 0.0018(5)
C5 0.0217(6) 0.0286(7) 0.0229(6) 0.0026(5) 0.0114(5) 0.0024(5)
C13 0.0216(6) 0.0373(8) 0.0180(6) 0.0022(5) 0.0092(5) -0.0013(6)
C4 0.0204(6) 0.0302(7) 0.0299(7) 0.0003(6) 0.0141(6) 0.0004(5)

loop_
_atom_type_symbol
_atom_type_description
_atom_type_scat_dispersion_real
_atom_type_scat_dispersion_imag
_atom_type_scat_source
C C 0.0181 0.0091 'International Tables Vol C Tables 4.2.6.8 and 6.1.1.4'
H H 0.0000 0.0000 'International Tables Vol C Tables 4.2.6.8 and 6.1.1.4'
N N 0.0311 0.0180 'International Tables Vol C Tables 4.2.6.8 and 6.1.1.4'
O O 0.0492 0.0322 'International Tables Vol C Tables 4.2.6.8 and 6.1.1.4'

loop_
_geom_angle_atom_site_label_1
_geom_angle_atom_site_label_2
_geom_angle_atom_site_label_3
_geom_angle
C6 O4 H4A 106.1(15)
C2 O3 H3 99.7(14)
C9 N1 H1 111.1(14)
C8 N1 C9 129.28(11)
C8 N1 H1 119.5(14)
C10 N4 H4 131.1(15)
C12 N4 C10 106.44(11)
C12 N4 H4 122.4(15)
C12 N3 C11 107.65(11)
C12 N3 C14 125.51(11)
C11 N3 C14 126.84(11)
C10 N2 C9 118.26(11)
C10 N2 C13 121.34(11)
C9 N2 C13 120.40(11)
H7A O7 H7B 106(2)
N4 C10 C11 109.07(11)
N2 C10 N4 126.66(12)
N2 C10 C11 124.23(12)
O6 C9 N1 121.68(12)
O6 C9 N2 122.20(12)
N1 C9 N2 116.12(11)
O4 C6 C1 121.01(12)
O4 C6 C5 117.46(12)
C5 C6 C1 121.54(12)
N4 C12 H12 124.7(11)
N3 C12 N4 110.68(11)
N3 C12 H12 124.6(11)
N3 C11 C8 132.35(12)
C10 C11 N3 106.14(11)
C10 C11 C8 121.41(12)
O2 C7 C1 117.59(12)
O1 C7 O2 122.05(12)
O1 C7 C1 120.35(12)
C6 C1 C7 121.99(12)
C6 C1 C2 117.91(12)
C2 C1 C7 120.09(12)
O5 C8 N1 122.27(12)
O5 C8 C11 127.06(12)
N1 C8 C11 110.67(11)
N3 C14 H14A 109.5(12)
N3 C14 H14B 110.4(13)
N3 C14 H14C 110.9(15)
H14A C14 H14B 105.5(18)
H14A C14 H14C 106.8(19)
H14B C14 H14C 113.5(19)
C2 C3 H3A 118.5(12)
C4 C3 C2 119.73(13)
C4 C3 H3A 121.7(12)
O3 C2 C1 121.22(12)
O3 C2 C3 118.33(12)
C3 C2 C1 120.44(13)
C6 C5 C4 118.60(13)
C6 C5 H5 119.8(10)
C4 C5 H5 121.6(10)
N2 C13 H13A 110.6(14)
N2 C13 H13B 109.8(12)
N2 C13 H13C 108.2(12)
H13A C13 H13B 106.3(18)
H13A C13 H13C 110.6(19)
H13B C13 H13C 111.3(18)
C3 C4 C5 121.77(13)
C3 C4 H4B 121.4(11)
C5 C4 H4B 116.8(11)

loop_
_geom_bond_atom_site_label_1
_geom_bond_atom_site_label_2
_geom_bond_distance
O5 C8 1.2209(17)
O4 C6 1.3628(16)
O4 H4A 0.95(3)
O6 C9 1.2177(16)
O2 C7 1.2900(17)
O3 C2 1.3507(17)
O3 H3 0.91(2)
O1 C7 1.2487(17)
N1 C9 1.3866(17)
N1 C8 1.3859(16)
N1 H1 0.92(2)
N4 C10 1.3635(17)
N4 C12 1.3450(17)
N4 H4 1.06(3)
N3 C12 1.3266(17)
N3 C11 1.3868(16)
N3 C14 1.4698(16)
N2 C10 1.3574(17)
N2 C9 1.3890(17)
N2 C13 1.4656(17)
O7 H7A 0.93(2)
O7 H7B 0.86(3)
C10 C11 1.3660(18)
C6 C1 1.4106(18)
C6 C5 1.3884(19)
C12 H12 0.948(19)
C11 C8 1.4379(18)
C7 C1 1.4841(18)
C1 C2 1.4172(18)
C14 H14A 1.00(2)
C14 H14B 0.96(2)
C14 H14C 0.96(3)
C3 C2 1.390(2)
C3 C4 1.379(2)
C3 H3A 0.99(2)
C5 C4 1.391(2)
C5 H5 1.016(18)
C13 H13A 0.98(2)
C13 H13B 0.99(2)
C13 H13C 0.99(2)
C4 H4B 1.00(2)

loop_
_geom_hbond_atom_site_label_D
_geom_hbond_atom_site_label_H
_geom_hbond_atom_site_label_A
_geom_hbond_distance_DH
_geom_hbond_distance_HA
_geom_hbond_distance_DA
_geom_hbond_angle_DHA
_geom_hbond_site_symmetry_A
N1 H1 O7 0.92(2) 1.81(2) 2.7354(15) 179(2) .
O7 H7A O4 0.93(2) 1.90(2) 2.8264(15) 177(2) 2_545
O7 H7B O5 0.86(3) 1.98(3) 2.8267(15) 167(3) 3_566
O4 H4A O2 0.95(3) 1.68(3) 2.5486(13) 150(2) .
O3 H3 O1 0.91(2) 1.68(2) 2.5540(14) 161(2) .
N4 H4 O2 1.06(3) 1.50(3) 2.5637(15) 180(2) .

loop_
_geom_torsion_atom_site_label_1
_geom_torsion_atom_site_label_2
_geom_torsion_atom_site_label_3
_geom_torsion_atom_site_label_4
_geom_torsion
O4 C6 C1 C7 -0.2(2)
O4 C6 C1 C2 -179.85(12)
O4 C6 C5 C4 179.16(13)
O2 C7 C1 C6 -2.0(2)
O2 C7 C1 C2 177.60(12)
O1 C7 C1 C6 178.32(13)
O1 C7 C1 C2 -2.0(2)
N4 C10 C11 N3 0.73(15)
N4 C10 C11 C8 177.54(12)
N3 C11 C8 O5 -2.5(2)
N3 C11 C8 N1 177.52(13)
N2 C10 C11 N3 -177.28(12)
N2 C10 C11 C8 -0.5(2)
C10 N4 C12 N3 0.60(15)
C10 N2 C9 O6 179.98(13)
C10 N2 C9 N1 0.27(18)
C10 C11 C8 O5 -178.34(13)
C10 C11 C8 N1 1.67(18)
C9 N1 C8 O5 177.84(13)
C9 N1 C8 C11 -2.17(19)
C9 N2 C10 N4 -178.26(13)
C9 N2 C10 C11 -0.6(2)
C6 C1 C2 O3 179.68(12)
C6 C1 C2 C3 0.5(2)
C6 C5 C4 C3 0.9(2)
C12 N4 C10 N2 177.14(13)
C12 N4 C10 C11 -0.82(15)
C12 N3 C11 C10 -0.36(15)
C12 N3 C11 C8 -176.68(14)
C11 N3 C12 N4 -0.14(16)
C7 C1 C2 O3 0.0(2)
C7 C1 C2 C3 -179.13(13)
C1 C6 C5 C4 -0.5(2)
C8 N1 C9 O6 -178.44(13)
C8 N1 C9 N2 1.3(2)
C14 N3 C12 N4 180.00(12)
C14 N3 C11 C10 179.49(13)
C14 N3 C11 C8 3.2(2)
C2 C3 C4 C5 -0.6(2)
C5 C6 C1 C7 179.43(13)
C5 C6 C1 C2 -0.2(2)
C13 N2 C10 N4 0.9(2)
C13 N2 C10 C11 178.56(13)
C13 N2 C9 O6 0.8(2)
C13 N2 C9 N1 -178.89(12)
C4 C3 C2 O3 -179.31(13)
C4 C3 C2 C1 -0.1(2)
